data_7111587
loop_
_publ_author_name
'Zai, Shaobo'
'Liu, Fengshou'
'Gao, Haiyang'
'Li, Cong'
'Zhou, Guiyu'
'Cheng, Shan'
'Guo, Lihua'
'Zhang, Ling'
'Zhu, Fangming'
'Wu, Qing'

_publ_section_title
;
 Longstanding living polymerization of ethylene: substituent effect on
 bridging carbon of 2-pyridinemethanamine nickel catalysts
;
_journal_issue 24
_journal_name_full 'Chemical Communications'
_journal_page_first 4321
_journal_page_last 4323
_journal_paper_doi 10.1039/c000176g
_journal_volume 46
_journal_year 2010
_chemical_formula_sum 'C39 H54 Br4 Cl2 N4 Ni2'
_chemical_formula_weight 1086.82
_chemical_name_systematic
;
?
;
_space_group_IT_number 14
_symmetry_cell_setting monoclinic
_symmetry_space_group_name_Hall '-P 2ybc'
_symmetry_space_group_name_H-M 'P 1 21/c 1'
_atom_sites_solution_hydrogens geom
_atom_sites_solution_primary direct
_atom_sites_solution_secondary difmap
_audit_creation_method SHELXL-97
_cell_angle_alpha 90.00
_cell_angle_beta 92.154(2)
_cell_angle_gamma 90.00
_cell_formula_units_Z 4
_cell_length_a 18.4583(17)
_cell_length_b 15.3616(14)
_cell_length_c 15.5084(14)
_cell_measurement_reflns_used 8531
_cell_measurement_temperature 173(2)
_cell_measurement_theta_max 26.9789
_cell_measurement_theta_min 2.1938
_cell_volume 4394.3(7)
_computing_cell_refinement 'Bruker SMART'
_computing_data_collection 'Bruker SMART'
_computing_data_reduction 'Bruker SMART'
_computing_molecular_graphics 'Bruker SHELXTL'
_computing_publication_material 'Bruker SHELXTL'
_computing_structure_refinement 'SHELXL-97 (Sheldrick, 1997)'
_computing_structure_solution 'SHELXS-97 (Sheldrick, 1990)'
_diffrn_ambient_temperature 173(2)
_diffrn_measured_fraction_theta_full 0.997
_diffrn_measured_fraction_theta_max 0.997
_diffrn_measurement_device_type 'CCD area detector'
_diffrn_measurement_method 'phi and omega scans'
_diffrn_radiation_monochromator graphite
_diffrn_radiation_source 'fine-focus sealed tube'
_diffrn_radiation_type MoK\a
_diffrn_radiation_wavelength 0.71073
_diffrn_reflns_av_R_equivalents 0.0443
_diffrn_reflns_av_sigmaI/netI 0.0555
_diffrn_reflns_limit_h_max 23
_diffrn_reflns_limit_h_min -22
_diffrn_reflns_limit_k_max 19
_diffrn_reflns_limit_k_min -19
_diffrn_reflns_limit_l_max 12
_diffrn_reflns_limit_l_min -19
_diffrn_reflns_number 29190
_diffrn_reflns_theta_full 27.00
_diffrn_reflns_theta_max 27.00
_diffrn_reflns_theta_min 1.73
_exptl_absorpt_coefficient_mu 4.648
_exptl_absorpt_correction_T_max 0.3953
_exptl_absorpt_correction_T_min 0.1128
_exptl_absorpt_correction_type multi-scan
_exptl_absorpt_process_details 'SADABS (Sheldrick, 2004)'
_exptl_crystal_colour red
_exptl_crystal_density_diffrn 1.643
_exptl_crystal_density_method 'not measured'
_exptl_crystal_description block
_exptl_crystal_F_000 2184
_exptl_crystal_size_max 0.5
_exptl_crystal_size_mid 0.4
_exptl_crystal_size_min 0.2
_refine_diff_density_max 0.931
_refine_diff_density_min -0.901
_refine_diff_density_rms 0.118
_refine_ls_extinction_method none
_refine_ls_goodness_of_fit_ref 1.021
_refine_ls_hydrogen_treatment geom
_refine_ls_matrix_type full
_refine_ls_number_parameters 478
_refine_ls_number_reflns 9553
_refine_ls_number_restraints 0
_refine_ls_restrained_S_all 1.021
_refine_ls_R_factor_all 0.0688
_refine_ls_R_factor_gt 0.0344
_refine_ls_shift/su_max 0.001
_refine_ls_shift/su_mean 0.000
_refine_ls_structure_factor_coef Fsqd
_refine_ls_weighting_details 'calc w=1/[\s^2^(Fo^2^)+(0.0400P)^2^+3.8753P] where P=(Fo^2^+2Fc^2^)/3'
_refine_ls_weighting_scheme calc
_refine_ls_wR_factor_gt 0.0769
_refine_ls_wR_factor_ref 0.0921
_reflns_number_gt 6612
_reflns_number_total 9553
_reflns_threshold_expression >2sigma(I)
_cod_data_source_file c000176gsup1.cif
_cod_data_source_block 1
_cod_original_sg_symbol_H-M P2(1)/c
_cod_database_code 7111587

loop_
_symmetry_equiv_pos_as_xyz
'x, y, z'
'-x, y+1/2, -z+1/2'
'-x, -y, -z'
'x, -y-1/2, z-1/2'

loop_
_atom_site_label
_atom_site_type_symbol
_atom_site_fract_x
_atom_site_fract_y
_atom_site_fract_z
_atom_site_U_iso_or_equiv
_atom_site_adp_type
_atom_site_occupancy
_atom_site_symmetry_multiplicity
_atom_site_calc_flag
_atom_site_refinement_flags
_atom_site_disorder_assembly
_atom_site_disorder_group
Ni2 Ni 0.58985(3) 1.03956(3) 0.03871(3) 0.01565(11) Uani 1 1 d . . .
Ni1 Ni -0.01814(3) 0.97000(3) 0.38805(3) 0.01596(11) Uani 1 1 d . . .
Br1 Br 0.06105(2) 1.08059(2) 0.47015(3) 0.02149(10) Uani 1 1 d . . .
Br2 Br -0.08617(2) 1.08342(3) 0.31343(3) 0.02787(11) Uani 1 1 d . . .
Br3 Br 0.46393(2) 1.09296(2) 0.04001(3) 0.02489(11) Uani 1 1 d . . .
Br4 Br 0.65243(2) 1.10780(3) -0.07922(3) 0.02498(11) Uani 1 1 d . . .
N1 N -0.06983(17) 0.87097(19) 0.3236(2) 0.0178(7) Uani 1 1 d . . .
N2 N 0.07157(16) 0.88551(18) 0.3777(2) 0.0161(7) Uani 1 1 d . . .
H2 H 0.0480 0.9149 0.4165 0.019 Uiso 1 1 calc R . .
N3 N 0.63282(16) 1.12556(19) 0.1263(2) 0.0170(7) Uani 1 1 d . . .
N4 N 0.68474(16) 0.96972(18) 0.0746(2) 0.0162(7) Uani 1 1 d . . .
H4 H 0.6609 0.9934 0.0303 0.019 Uiso 1 1 calc R . .
C1 C -0.1394(2) 0.8729(2) 0.2923(3) 0.0208(9) Uani 1 1 d . . .
H1A H -0.1692 0.9207 0.3070 0.025 Uiso 1 1 calc R . .
C2 C -0.1683(2) 0.8092(2) 0.2408(3) 0.0229(9) Uani 1 1 d . . .
H2A H -0.2176 0.8122 0.2210 0.027 Uiso 1 1 calc R . .
C3 C -0.1254(2) 0.7398(2) 0.2174(3) 0.0257(10) Uani 1 1 d . . .
H3A H -0.1441 0.6956 0.1799 0.031 Uiso 1 1 calc R . .
C4 C -0.0549(2) 0.7364(2) 0.2496(3) 0.0232(9) Uani 1 1 d . . .
H4A H -0.0245 0.6892 0.2351 0.028 Uiso 1 1 calc R . .
C5 C -0.0287(2) 0.8023(2) 0.3035(2) 0.0155(8) Uani 1 1 d . . .
C6 C 0.0464(2) 0.7980(2) 0.3444(3) 0.0211(9) Uani 1 1 d . . .
H6A H 0.0806 0.7778 0.3001 0.025 Uiso 1 1 calc R . .
C7 C 0.0482(2) 0.7326(3) 0.4189(3) 0.0300(10) Uani 1 1 d . . .
H7A H 0.0327 0.6754 0.3972 0.045 Uiso 1 1 calc R . .
H7B H 0.0154 0.7520 0.4632 0.045 Uiso 1 1 calc R . .
H7C H 0.0976 0.7285 0.4438 0.045 Uiso 1 1 calc R . .
C9 C 0.1381(2) 0.9179(2) 0.3408(3) 0.0172(8) Uani 1 1 d . . .
C10 C 0.1390(2) 0.9396(2) 0.2527(3) 0.0201(9) Uani 1 1 d . . .
C11 C 0.2038(2) 0.9686(3) 0.2200(3) 0.0270(10) Uani 1 1 d . . .
H11A H 0.2055 0.9827 0.1605 0.032 Uiso 1 1 calc R . .
C12 C 0.2650(2) 0.9774(3) 0.2713(3) 0.0309(11) Uani 1 1 d . . .
H12A H 0.3087 0.9974 0.2474 0.037 Uiso 1 1 calc R . .
C13 C 0.2634(2) 0.9573(3) 0.3575(3) 0.0284(10) Uani 1 1 d . . .
H13A H 0.3061 0.9644 0.3930 0.034 Uiso 1 1 calc R . .
C14 C 0.2002(2) 0.9265(2) 0.3942(3) 0.0215(9) Uani 1 1 d . . .
C15 C 0.2049(2) 0.9006(3) 0.4893(3) 0.0246(9) Uani 1 1 d . . .
H15A H 0.1543 0.8946 0.5095 0.030 Uiso 1 1 calc R . .
C17 C 0.6810(2) 0.8780(2) 0.0949(2) 0.0165(8) Uani 1 1 d . . .
C19 C 0.0734(2) 0.9308(2) 0.1908(3) 0.0237(9) Uani 1 1 d . . .
H19A H 0.0301 0.9190 0.2258 0.028 Uiso 1 1 calc R . .
C21 C 0.2437(2) 0.9687(3) 0.5461(3) 0.0400(12) Uani 1 1 d . . .
H21A H 0.2191 1.0249 0.5389 0.060 Uiso 1 1 calc R . .
H21B H 0.2941 0.9742 0.5291 0.060 Uiso 1 1 calc R . .
H21C H 0.2427 0.9507 0.6066 0.060 Uiso 1 1 calc R . .
C22 C 0.2422(3) 0.8120(3) 0.5004(3) 0.0426(13) Uani 1 1 d . . .
H22A H 0.2169 0.7688 0.4638 0.064 Uiso 1 1 calc R . .
H22B H 0.2410 0.7938 0.5609 0.064 Uiso 1 1 calc R . .
H22C H 0.2927 0.8166 0.4834 0.064 Uiso 1 1 calc R . .
C23 C 0.0820(3) 0.8541(3) 0.1276(3) 0.0383(12) Uani 1 1 d . . .
H23A H 0.0909 0.8004 0.1603 0.057 Uiso 1 1 calc R . .
H23B H 0.1229 0.8655 0.0907 0.057 Uiso 1 1 calc R . .
H23C H 0.0375 0.8479 0.0916 0.057 Uiso 1 1 calc R . .
C24 C 0.0586(3) 1.0137(3) 0.1386(3) 0.0384(12) Uani 1 1 d . . .
H24A H 0.0526 1.0629 0.1780 0.058 Uiso 1 1 calc R . .
H24B H 0.0142 1.0063 0.1026 0.058 Uiso 1 1 calc R . .
H24C H 0.0995 1.0252 0.1016 0.058 Uiso 1 1 calc R . .
C25 C 0.6028(2) 1.2028(2) 0.1468(3) 0.0220(9) Uani 1 1 d . . .
H25A H 0.5558 1.2166 0.1237 0.026 Uiso 1 1 calc R . .
C26 C 0.6382(2) 1.2622(3) 0.2003(3) 0.0261(10) Uani 1 1 d . . .
H26A H 0.6160 1.3163 0.2127 0.031 Uiso 1 1 calc R . .
C27 C 0.7056(2) 1.2427(3) 0.2354(3) 0.0265(10) Uani 1 1 d . . .
H27A H 0.7306 1.2825 0.2727 0.032 Uiso 1 1 calc R . .
C28 C 0.7362(2) 1.1635(3) 0.2151(3) 0.0259(10) Uani 1 1 d . . .
H28A H 0.7825 1.1481 0.2392 0.031 Uiso 1 1 calc R . .
C29 C 0.6997(2) 1.1072(2) 0.1601(2) 0.0168(8) Uani 1 1 d . . .
C30 C 0.7331(2) 1.0208(2) 0.1361(3) 0.0180(8) Uani 1 1 d . . .
H30A H 0.7394 0.9858 0.1902 0.022 Uiso 1 1 calc R . .
C31 C 0.8078(2) 1.0323(3) 0.0989(3) 0.0315(11) Uani 1 1 d . . .
H31A H 0.8277 0.9751 0.0846 0.047 Uiso 1 1 calc R . .
H31B H 0.8401 1.0611 0.1415 0.047 Uiso 1 1 calc R . .
H31C H 0.8036 1.0680 0.0465 0.047 Uiso 1 1 calc R . .
C32 C 0.5195(2) 0.8933(3) 0.2218(3) 0.0342(11) Uani 1 1 d . . .
H32A H 0.4999 0.8942 0.1621 0.051 Uiso 1 1 calc R . .
H32B H 0.4946 0.9372 0.2556 0.051 Uiso 1 1 calc R . .
H32C H 0.5119 0.8356 0.2468 0.051 Uiso 1 1 calc R . .
C33 C 0.6316(2) 0.9128(3) 0.3156(3) 0.0360(11) Uani 1 1 d . . .
H33A H 0.6835 0.9263 0.3158 0.054 Uiso 1 1 calc R . .
H33B H 0.6246 0.8552 0.3411 0.054 Uiso 1 1 calc R . .
H33C H 0.6066 0.9566 0.3495 0.054 Uiso 1 1 calc R . .
C34 C 0.6408(2) 0.8504(2) 0.1655(3) 0.0185(8) Uani 1 1 d . . .
C35 C 0.7168(2) 0.8176(2) 0.0430(3) 0.0190(8) Uani 1 1 d . . .
C36 C 0.7608(2) 0.8426(2) -0.0342(3) 0.0218(9) Uani 1 1 d . . .
H36A H 0.7675 0.9072 -0.0327 0.026 Uiso 1 1 calc R . .
C37 C 0.8366(2) 0.8008(3) -0.0297(3) 0.0342(11) Uani 1 1 d . . .
H37A H 0.8616 0.8166 0.0250 0.051 Uiso 1 1 calc R . .
H37B H 0.8647 0.8220 -0.0779 0.051 Uiso 1 1 calc R . .
H37C H 0.8319 0.7374 -0.0334 0.051 Uiso 1 1 calc R . .
C38 C 0.7102(2) 0.7293(2) 0.0637(3) 0.0257(10) Uani 1 1 d . . .
H38A H 0.7333 0.6871 0.0293 0.031 Uiso 1 1 calc R . .
C39 C 0.6713(2) 0.7019(2) 0.1324(3) 0.0283(10) Uani 1 1 d . . .
H39A H 0.6677 0.6416 0.1449 0.034 Uiso 1 1 calc R . .
C40 C 0.6374(2) 0.7620(2) 0.1830(3) 0.0242(9) Uani 1 1 d . . .
H40A H 0.6112 0.7425 0.2308 0.029 Uiso 1 1 calc R . .
C41 C 0.6005(2) 0.9134(2) 0.2229(3) 0.0210(9) Uani 1 1 d . . .
H41A H 0.6066 0.9734 0.1993 0.025 Uiso 1 1 calc R . .
C42 C 0.7203(3) 0.8197(3) -0.1194(3) 0.0368(11) Uani 1 1 d . . .
H42A H 0.6724 0.8473 -0.1210 0.055 Uiso 1 1 calc R . .
H42B H 0.7147 0.7564 -0.1237 0.055 Uiso 1 1 calc R . .
H42C H 0.7480 0.8409 -0.1678 0.055 Uiso 1 1 calc R . .
C43 C 0.5286(3) 1.3135(3) -0.0717(4) 0.0584(16) Uani 1 1 d . . .
H43A H 0.4872 1.2737 -0.0637 0.070 Uiso 1 1 calc R A 1
H43B H 0.5731 1.2779 -0.0759 0.070 Uiso 1 1 calc R A 1
Cl1 Cl 0.5132(6) 1.3780(8) -0.1724(10) 0.0563(19) Uani 0.50 1 d P B 1
Cl2 Cl 0.5376(6) 1.3828(11) 0.0142(11) 0.067(3) Uani 0.50 1 d P B 1
Cl1' Cl 0.5328(6) 1.3699(9) -0.1602(9) 0.076(3) Uani 0.50 1 d P B 2
Cl2' Cl 0.5173(7) 1.3779(11) 0.0224(12) 0.093(4) Uani 0.50 1 d P B 2

loop_
_atom_site_aniso_label
_atom_site_aniso_U_11
_atom_site_aniso_U_22
_atom_site_aniso_U_33
_atom_site_aniso_U_23
_atom_site_aniso_U_13
_atom_site_aniso_U_12
Ni2 0.0126(2) 0.0173(2) 0.0170(3) -0.0009(2) -0.0009(2) 0.00029(18)
Ni1 0.0163(3) 0.0164(2) 0.0152(3) -0.0012(2) 0.0003(2) 0.00045(19)
Br1 0.0244(2) 0.02274(19) 0.0175(2) -0.00276(16) 0.00227(17) -0.00684(16)
Br2 0.0220(2) 0.0229(2) 0.0383(3) 0.00843(18) -0.00597(19) 0.00014(16)
Br3 0.01391(19) 0.0247(2) 0.0357(3) -0.01004(18) -0.00409(18) 0.00228(15)
Br4 0.0243(2) 0.0301(2) 0.0208(2) 0.00482(17) 0.00420(18) -0.00067(17)
N1 0.0188(17) 0.0185(15) 0.0163(18) -0.0007(13) 0.0018(14) 0.0009(13)
N2 0.0117(16) 0.0181(15) 0.0188(18) -0.0027(13) 0.0056(14) 0.0025(12)
N3 0.0150(17) 0.0190(15) 0.0171(18) 0.0011(13) 0.0023(14) 0.0005(12)
N4 0.0119(16) 0.0171(15) 0.0189(18) 0.0014(13) -0.0072(14) 0.0001(12)
C1 0.020(2) 0.0199(19) 0.022(2) 0.0007(17) -0.0007(18) 0.0029(15)
C2 0.018(2) 0.028(2) 0.022(2) 0.0016(18) -0.0076(18) -0.0015(16)
C3 0.030(2) 0.021(2) 0.025(2) -0.0044(18) -0.005(2) -0.0098(17)
C4 0.023(2) 0.0189(19) 0.028(3) -0.0028(17) 0.0043(19) 0.0002(16)
C5 0.0159(19) 0.0176(18) 0.013(2) 0.0022(15) 0.0047(16) -0.0009(15)
C6 0.018(2) 0.0178(18) 0.028(2) 0.0015(17) 0.0005(18) -0.0008(15)
C7 0.028(2) 0.024(2) 0.037(3) 0.0091(19) -0.011(2) -0.0023(17)
C9 0.0163(19) 0.0160(17) 0.020(2) -0.0014(16) 0.0055(17) 0.0005(15)
C10 0.024(2) 0.0175(18) 0.019(2) 0.0024(16) 0.0049(18) 0.0039(15)
C11 0.032(3) 0.026(2) 0.024(2) 0.0040(18) 0.014(2) 0.0003(18)
C12 0.026(2) 0.032(2) 0.035(3) -0.002(2) 0.014(2) -0.0048(18)
C13 0.022(2) 0.028(2) 0.036(3) -0.005(2) 0.006(2) -0.0053(17)
C14 0.021(2) 0.0205(19) 0.023(2) -0.0039(17) 0.0056(18) 0.0006(16)
C15 0.015(2) 0.038(2) 0.021(2) -0.0040(19) -0.0007(18) -0.0026(17)
C17 0.0149(19) 0.0172(18) 0.017(2) 0.0027(16) -0.0046(16) 0.0016(14)
C19 0.028(2) 0.024(2) 0.019(2) 0.0035(17) 0.0042(19) 0.0029(17)
C21 0.028(3) 0.056(3) 0.035(3) -0.011(2) -0.003(2) -0.007(2)
C22 0.043(3) 0.046(3) 0.039(3) 0.004(2) -0.006(3) 0.010(2)
C23 0.056(3) 0.037(3) 0.021(3) -0.005(2) -0.001(2) -0.003(2)
C24 0.049(3) 0.035(2) 0.032(3) 0.010(2) 0.001(2) 0.005(2)
C25 0.017(2) 0.0197(19) 0.030(3) -0.0033(17) 0.0043(18) 0.0033(15)
C26 0.024(2) 0.022(2) 0.033(3) -0.0076(18) 0.006(2) 0.0036(17)
C27 0.026(2) 0.027(2) 0.026(2) -0.0086(18) -0.0040(19) -0.0012(17)
C28 0.024(2) 0.025(2) 0.028(3) -0.0022(18) -0.005(2) -0.0010(17)
C29 0.017(2) 0.0191(18) 0.014(2) 0.0008(15) 0.0019(16) -0.0011(15)
C30 0.017(2) 0.0169(18) 0.020(2) -0.0027(16) -0.0035(17) 0.0014(15)
C31 0.017(2) 0.037(2) 0.040(3) -0.015(2) -0.002(2) -0.0020(18)
C32 0.022(2) 0.044(3) 0.037(3) -0.003(2) 0.006(2) 0.0023(19)
C33 0.031(3) 0.049(3) 0.027(3) -0.010(2) -0.003(2) 0.005(2)
C34 0.0127(19) 0.0220(19) 0.021(2) 0.0007(16) -0.0045(17) -0.0017(15)
C35 0.019(2) 0.0195(18) 0.018(2) -0.0015(16) 0.0000(17) -0.0015(15)
C36 0.026(2) 0.0179(18) 0.022(2) -0.0034(17) 0.0040(18) 0.0054(16)
C37 0.028(3) 0.044(3) 0.032(3) 0.005(2) 0.007(2) 0.008(2)
C38 0.030(2) 0.0172(19) 0.030(3) -0.0049(18) 0.004(2) 0.0027(16)
C39 0.034(3) 0.0151(19) 0.035(3) 0.0047(18) 0.000(2) -0.0005(17)
C40 0.023(2) 0.026(2) 0.023(2) 0.0043(18) -0.0020(19) -0.0020(17)
C41 0.015(2) 0.027(2) 0.021(2) 0.0002(17) 0.0027(17) -0.0007(16)
C42 0.037(3) 0.049(3) 0.025(3) -0.001(2) 0.003(2) 0.007(2)
C43 0.057(4) 0.045(3) 0.072(5) -0.003(3) -0.004(3) 0.007(3)
Cl1 0.053(4) 0.050(3) 0.065(4) 0.008(2) 0.005(3) -0.023(2)
Cl2 0.065(3) 0.057(3) 0.077(8) -0.005(4) -0.012(4) 0.008(3)
Cl1' 0.095(8) 0.078(4) 0.057(5) -0.008(3) 0.025(5) -0.023(5)
Cl2' 0.152(11) 0.075(6) 0.051(4) -0.004(4) 0.018(7) 0.057(7)

loop_
_atom_type_symbol
_atom_type_description
_atom_type_scat_dispersion_real
_atom_type_scat_dispersion_imag
_atom_type_scat_source
C C 0.0033 0.0016 'International Tables Vol C Tables 4.2.6.8 and 6.1.1.4'
H H 0.0000 0.0000 'International Tables Vol C Tables 4.2.6.8 and 6.1.1.4'
N N 0.0061 0.0033 'International Tables Vol C Tables 4.2.6.8 and 6.1.1.4'
Ni Ni 0.3393 1.1124 'International Tables Vol C Tables 4.2.6.8 and 6.1.1.4'
Br Br -0.2901 2.4595 'International Tables Vol C Tables 4.2.6.8 and 6.1.1.4'
Cl Cl 0.1484 0.1585 'International Tables Vol C Tables 4.2.6.8 and 6.1.1.4'

loop_
_geom_angle_atom_site_label_1
_geom_angle_atom_site_label_2
_geom_angle_atom_site_label_3
_geom_angle
_geom_angle_site_symmetry_1
_geom_angle_site_symmetry_3
N3 Ni2 N4 81.68(12) . .
N3 Ni2 Br4 92.19(9) . .
N4 Ni2 Br4 90.25(9) . .
N3 Ni2 Br3 97.03(9) . .
N4 Ni2 Br3 160.08(9) . .
Br4 Ni2 Br3 109.67(2) . .
N3 Ni2 Br3 166.19(9) . 3_675
N4 Ni2 Br3 91.41(8) . 3_675
Br4 Ni2 Br3 99.83(2) . 3_675
Br3 Ni2 Br3 85.39(2) . 3_675
N1 Ni1 N2 81.85(12) . .
N1 Ni1 Br2 94.47(9) . .
N2 Ni1 Br2 143.15(9) . .
N1 Ni1 Br1 92.39(9) . 3_576
N2 Ni1 Br1 98.71(9) . 3_576
Br2 Ni1 Br1 118.11(2) . 3_576
N1 Ni1 Br1 172.42(9) . .
N2 Ni1 Br1 90.63(8) . .
Br2 Ni1 Br1 92.10(2) . .
Br1 Ni1 Br1 87.84(2) 3_576 .
Ni1 Br1 Ni1 92.16(2) 3_576 .
Ni2 Br3 Ni2 94.61(2) . 3_675
C5 N1 C1 118.1(3) . .
C5 N1 Ni1 116.2(2) . .
C1 N1 Ni1 125.4(2) . .
C9 N2 C6 115.0(3) . .
C9 N2 Ni1 119.5(2) . .
C6 N2 Ni1 110.0(2) . .
C9 N2 H2 122.5 . .
C6 N2 H2 122.5 . .
Ni1 N2 H2 39.1 . .
C25 N3 C29 117.9(3) . .
C25 N3 Ni2 125.0(3) . .
C29 N3 Ni2 116.8(2) . .
C17 N4 C30 113.7(3) . .
C17 N4 Ni2 120.5(2) . .
C30 N4 Ni2 111.6(2) . .
C17 N4 H4 123.1 . .
C30 N4 H4 123.1 . .
Ni2 N4 H4 36.8 . .
N1 C1 C2 122.6(4) . .
N1 C1 H1A 118.7 . .
C2 C1 H1A 118.7 . .
C1 C2 C3 119.5(4) . .
C1 C2 H2A 120.2 . .
C3 C2 H2A 120.2 . .
C4 C3 C2 118.4(4) . .
C4 C3 H3A 120.8 . .
C2 C3 H3A 120.8 . .
C3 C4 C5 119.6(4) . .
C3 C4 H4A 120.2 . .
C5 C4 H4A 120.2 . .
N1 C5 C4 121.6(4) . .
N1 C5 C6 117.2(3) . .
C4 C5 C6 121.1(3) . .
C5 C6 N2 111.8(3) . .
C5 C6 C7 109.9(3) . .
N2 C6 C7 109.3(3) . .
C5 C6 H6A 108.6 . .
N2 C6 H6A 108.6 . .
C7 C6 H6A 108.6 . .
C6 C7 H7A 109.5 . .
C6 C7 H7B 109.5 . .
H7A C7 H7B 109.5 . .
C6 C7 H7C 109.5 . .
H7A C7 H7C 109.5 . .
H7B C7 H7C 109.5 . .
C14 C9 C10 121.0(4) . .
C14 C9 N2 118.9(3) . .
C10 C9 N2 120.1(3) . .
C11 C10 C9 118.1(4) . .
C11 C10 C19 118.3(4) . .
C9 C10 C19 123.6(4) . .
C12 C11 C10 121.7(4) . .
C12 C11 H11A 119.2 . .
C10 C11 H11A 119.2 . .
C11 C12 C13 119.9(4) . .
C11 C12 H12A 120.1 . .
C13 C12 H12A 120.1 . .
C12 C13 C14 121.3(4) . .
C12 C13 H13A 119.3 . .
C14 C13 H13A 119.3 . .
C9 C14 C13 118.0(4) . .
C9 C14 C15 124.4(3) . .
C13 C14 C15 117.5(4) . .
C14 C15 C21 112.7(4) . .
C14 C15 C22 110.4(4) . .
C21 C15 C22 110.2(4) . .
C14 C15 H15A 107.8 . .
C21 C15 H15A 107.8 . .
C22 C15 H15A 107.8 . .
C35 C17 C34 121.2(3) . .
C35 C17 N4 119.3(3) . .
C34 C17 N4 119.5(3) . .
C10 C19 C24 112.5(3) . .
C10 C19 C23 111.7(3) . .
C24 C19 C23 108.6(4) . .
C10 C19 H19A 107.9 . .
C24 C19 H19A 107.9 . .
C23 C19 H19A 107.9 . .
C15 C21 H21A 109.5 . .
C15 C21 H21B 109.5 . .
H21A C21 H21B 109.5 . .
C15 C21 H21C 109.5 . .
H21A C21 H21C 109.5 . .
H21B C21 H21C 109.5 . .
C15 C22 H22A 109.5 . .
C15 C22 H22B 109.5 . .
H22A C22 H22B 109.5 . .
C15 C22 H22C 109.5 . .
H22A C22 H22C 109.5 . .
H22B C22 H22C 109.5 . .
C19 C23 H23A 109.5 . .
C19 C23 H23B 109.5 . .
H23A C23 H23B 109.5 . .
C19 C23 H23C 109.5 . .
H23A C23 H23C 109.5 . .
H23B C23 H23C 109.5 . .
C19 C24 H24A 109.5 . .
C19 C24 H24B 109.5 . .
H24A C24 H24B 109.5 . .
C19 C24 H24C 109.5 . .
H24A C24 H24C 109.5 . .
H24B C24 H24C 109.5 . .
N3 C25 C26 122.2(4) . .
N3 C25 H25A 118.9 . .
C26 C25 H25A 118.9 . .
C27 C26 C25 119.7(4) . .
C27 C26 H26A 120.2 . .
C25 C26 H26A 120.2 . .
C26 C27 C28 118.2(4) . .
C26 C27 H27A 120.9 . .
C28 C27 H27A 120.9 . .
C29 C28 C27 120.1(4) . .
C29 C28 H28A 120.0 . .
C27 C28 H28A 120.0 . .
N3 C29 C28 121.9(3) . .
N3 C29 C30 117.4(3) . .
C28 C29 C30 120.7(3) . .
N4 C30 C29 112.1(3) . .
N4 C30 C31 110.1(3) . .
C29 C30 C31 111.9(3) . .
N4 C30 H30A 107.5 . .
C29 C30 H30A 107.5 . .
C31 C30 H30A 107.5 . .
C30 C31 H31A 109.5 . .
C30 C31 H31B 109.5 . .
H31A C31 H31B 109.5 . .
C30 C31 H31C 109.5 . .
H31A C31 H31C 109.5 . .
H31B C31 H31C 109.5 . .
C41 C32 H32A 109.5 . .
C41 C32 H32B 109.5 . .
H32A C32 H32B 109.5 . .
C41 C32 H32C 109.5 . .
H32A C32 H32C 109.5 . .
H32B C32 H32C 109.5 . .
C41 C33 H33A 109.5 . .
C41 C33 H33B 109.5 . .
H33A C33 H33B 109.5 . .
C41 C33 H33C 109.5 . .
H33A C33 H33C 109.5 . .
H33B C33 H33C 109.5 . .
C40 C34 C17 118.4(4) . .
C40 C34 C41 118.7(4) . .
C17 C34 C41 123.0(3) . .
C38 C35 C17 117.3(4) . .
C38 C35 C36 118.6(3) . .
C17 C35 C36 124.1(3) . .
C35 C36 C42 111.2(3) . .
C35 C36 C37 111.8(3) . .
C42 C36 C37 110.9(3) . .
C35 C36 H36A 107.6 . .
C42 C36 H36A 107.6 . .
C37 C36 H36A 107.6 . .
C36 C37 H37A 109.5 . .
C36 C37 H37B 109.5 . .
H37A C37 H37B 109.5 . .
C36 C37 H37C 109.5 . .
H37A C37 H37C 109.5 . .
H37B C37 H37C 109.5 . .
C39 C38 C35 121.8(4) . .
C39 C38 H38A 119.1 . .
C35 C38 H38A 119.1 . .
C38 C39 C40 119.9(4) . .
C38 C39 H39A 120.0 . .
C40 C39 H39A 120.0 . .
C39 C40 C34 121.3(4) . .
C39 C40 H40A 119.3 . .
C34 C40 H40A 119.3 . .
C32 C41 C34 111.3(3) . .
C32 C41 C33 110.0(4) . .
C34 C41 C33 111.8(3) . .
C32 C41 H41A 107.8 . .
C34 C41 H41A 107.8 . .
C33 C41 H41A 107.8 . .
C36 C42 H42A 109.5 . .
C36 C42 H42B 109.5 . .
H42A C42 H42B 109.5 . .
C36 C42 H42C 109.5 . .
H42A C42 H42C 109.5 . .
H42B C42 H42C 109.5 . .
Cl1' C43 Cl2 108.6(8) . .
Cl1' C43 Cl2' 113.9(8) . .
Cl2 C43 Cl2' 13.2(7) . .
Cl1' C43 Cl1 11.5(7) . .
Cl2 C43 Cl1 109.2(8) . .
Cl2' C43 Cl1 111.8(8) . .
Cl1' C43 H43A 119.7 . .
Cl2 C43 H43A 109.8 . .
Cl2' C43 H43A 97.2 . .
Cl1 C43 H43A 109.8 . .
Cl1' C43 H43B 100.0 . .
Cl2 C43 H43B 109.8 . .
Cl2' C43 H43B 118.9 . .
Cl1 C43 H43B 109.8 . .
H43A C43 H43B 108.3 . .

loop_
_geom_bond_atom_site_label_1
_geom_bond_atom_site_label_2
_geom_bond_distance
_geom_bond_site_symmetry_2
Ni2 N3 2.035(3) .
Ni2 N4 2.111(3) .
Ni2 Br4 2.4367(6) .
Ni2 Br3 2.4657(6) .
Ni2 Br3 2.5552(6) 3_675
Ni1 N1 2.038(3) .
Ni1 N2 2.115(3) .
Ni1 Br2 2.4171(6) .
Ni1 Br1 2.4896(7) 3_576
Ni1 Br1 2.5502(6) .
Br1 Ni1 2.4896(7) 3_576
Br3 Ni2 2.5552(6) 3_675
N1 C5 1.343(4) .
N1 C1 1.356(5) .
N2 C9 1.462(5) .
N2 C6 1.507(5) .
N2 H2 0.8800 .
N3 C25 1.352(5) .
N3 C29 1.352(5) .
N4 C17 1.447(4) .
N4 C30 1.502(5) .
N4 H4 0.8800 .
C1 C2 1.360(5) .
C1 H1A 0.9500 .
C2 C3 1.385(6) .
C2 H2A 0.9500 .
C3 C4 1.377(6) .
C3 H3A 0.9500 .
C4 C5 1.389(5) .
C4 H4A 0.9500 .
C5 C6 1.504(5) .
C6 C7 1.530(5) .
C6 H6A 1.0000 .
C7 H7A 0.9800 .
C7 H7B 0.9800 .
C7 H7C 0.9800 .
C9 C14 1.395(5) .
C9 C10 1.406(5) .
C10 C11 1.391(5) .
C10 C19 1.522(6) .
C11 C12 1.363(6) .
C11 H11A 0.9500 .
C12 C13 1.375(6) .
C12 H12A 0.9500 .
C13 C14 1.400(5) .
C13 H13A 0.9500 .
C14 C15 1.528(6) .
C15 C21 1.528(6) .
C15 C22 1.532(6) .
C15 H15A 1.0000 .
C17 C35 1.409(5) .
C17 C34 1.410(5) .
C19 C24 1.528(6) .
C19 C23 1.545(6) .
C19 H19A 1.0000 .
C21 H21A 0.9800 .
C21 H21B 0.9800 .
C21 H21C 0.9800 .
C22 H22A 0.9800 .
C22 H22B 0.9800 .
C22 H22C 0.9800 .
C23 H23A 0.9800 .
C23 H23B 0.9800 .
C23 H23C 0.9800 .
C24 H24A 0.9800 .
C24 H24B 0.9800 .
C24 H24C 0.9800 .
C25 C26 1.381(5) .
C25 H25A 0.9500 .
C26 C27 1.372(6) .
C26 H26A 0.9500 .
C27 C28 1.382(5) .
C27 H27A 0.9500 .
C28 C29 1.373(5) .
C28 H28A 0.9500 .
C29 C30 1.516(5) .
C30 C31 1.526(5) .
C30 H30A 1.0000 .
C31 H31A 0.9800 .
C31 H31B 0.9800 .
C31 H31C 0.9800 .
C32 C41 1.527(5) .
C32 H32A 0.9800 .
C32 H32B 0.9800 .
C32 H32C 0.9800 .
C33 C41 1.529(6) .
C33 H33A 0.9800 .
C33 H33B 0.9800 .
C33 H33C 0.9800 .
C34 C40 1.387(5) .
C34 C41 1.528(5) .
C35 C38 1.401(5) .
C35 C36 1.520(5) .
C36 C42 1.534(6) .
C36 C37 1.538(6) .
C36 H36A 1.0000 .
C37 H37A 0.9800 .
C37 H37B 0.9800 .
C37 H37C 0.9800 .
C38 C39 1.372(6) .
C38 H38A 0.9500 .
C39 C40 1.377(6) .
C39 H39A 0.9500 .
C40 H40A 0.9500 .
C41 H41A 1.0000 .
C42 H42A 0.9800 .
C42 H42B 0.9800 .
C42 H42C 0.9800 .
C43 Cl1' 1.628(15) .
C43 Cl2 1.708(16) .
C43 Cl2' 1.783(17) .
C43 Cl1 1.863(14) .
C43 H43A 0.9900 .
C43 H43B 0.9900 .

loop_
_geom_torsion_atom_site_label_1
_geom_torsion_atom_site_label_2
_geom_torsion_atom_site_label_3
_geom_torsion_atom_site_label_4
_geom_torsion
_geom_torsion_site_symmetry_1
_geom_torsion_site_symmetry_4
N1 Ni1 Br1 Ni1 -91.9(7) . 3_576
N2 Ni1 Br1 Ni1 -98.69(9) . 3_576
Br2 Ni1 Br1 Ni1 118.06(2) . 3_576
Br1 Ni1 Br1 Ni1 0.0 3_576 3_576
N3 Ni2 Br3 Ni2 -166.33(9) . 3_675
N4 Ni2 Br3 Ni2 -81.4(2) . 3_675
Br4 Ni2 Br3 Ni2 98.80(3) . 3_675
Br3 Ni2 Br3 Ni2 0.0 3_675 3_675
N2 Ni1 N1 C5 -0.7(3) . .
Br2 Ni1 N1 C5 142.4(3) . .
Br1 Ni1 N1 C5 -99.2(3) 3_576 .
Br1 Ni1 N1 C5 -7.6(9) . .
N2 Ni1 N1 C1 -173.6(3) . .
Br2 Ni1 N1 C1 -30.6(3) . .
Br1 Ni1 N1 C1 87.9(3) 3_576 .
Br1 Ni1 N1 C1 179(48) . .
N1 Ni1 N2 C9 126.8(3) . .
Br2 Ni1 N2 C9 40.3(3) . .
Br1 Ni1 N2 C9 -142.0(3) 3_576 .
Br1 Ni1 N2 C9 -54.1(3) . .
N1 Ni1 N2 C6 -9.4(2) . .
Br2 Ni1 N2 C6 -95.9(2) . .
Br1 Ni1 N2 C6 81.8(2) 3_576 .
Br1 Ni1 N2 C6 169.7(2) . .
N4 Ni2 N3 C25 179.0(3) . .
Br4 Ni2 N3 C25 89.1(3) . .
Br3 Ni2 N3 C25 -21.0(3) . .
Br3 Ni2 N3 C25 -120.4(4) 3_675 .
N4 Ni2 N3 C29 5.6(3) . .
Br4 Ni2 N3 C29 -84.3(3) . .
Br3 Ni2 N3 C29 165.6(3) . .
Br3 Ni2 N3 C29 66.2(5) 3_675 .
N3 Ni2 N4 C17 132.9(3) . .
Br4 Ni2 N4 C17 -134.9(3) . .
Br3 Ni2 N4 C17 45.2(4) . .
Br3 Ni2 N4 C17 -35.1(3) 3_675 .
N3 Ni2 N4 C30 -4.4(2) . .
Br4 Ni2 N4 C30 87.7(2) . .
Br3 Ni2 N4 C30 -92.1(3) . .
Br3 Ni2 N4 C30 -172.4(2) 3_675 .
C5 N1 C1 C2 -1.1(6) . .
Ni1 N1 C1 C2 171.8(3) . .
N1 C1 C2 C3 -1.2(6) . .
C1 C2 C3 C4 2.1(6) . .
C2 C3 C4 C5 -0.7(6) . .
C1 N1 C5 C4 2.5(6) . .
Ni1 N1 C5 C4 -171.0(3) . .
C1 N1 C5 C6 -175.3(3) . .
Ni1 N1 C5 C6 11.2(4) . .
C3 C4 C5 N1 -1.6(6) . .
C3 C4 C5 C6 176.1(4) . .
N1 C5 C6 N2 -19.1(5) . .
C4 C5 C6 N2 163.1(3) . .
N1 C5 C6 C7 102.5(4) . .
C4 C5 C6 C7 -75.3(5) . .
C9 N2 C6 C5 -121.3(3) . .
Ni1 N2 C6 C5 17.1(4) . .
C9 N2 C6 C7 116.8(4) . .
Ni1 N2 C6 C7 -104.9(3) . .
C6 N2 C9 C14 -113.7(4) . .
Ni1 N2 C9 C14 112.1(3) . .
C6 N2 C9 C10 66.0(4) . .
Ni1 N2 C9 C10 -68.1(4) . .
C14 C9 C10 C11 0.9(5) . .
N2 C9 C10 C11 -178.8(3) . .
C14 C9 C10 C19 179.4(3) . .
N2 C9 C10 C19 -0.4(5) . .
C9 C10 C11 C12 -0.9(6) . .
C19 C10 C11 C12 -179.5(4) . .
C10 C11 C12 C13 0.0(6) . .
C11 C12 C13 C14 0.9(6) . .
C10 C9 C14 C13 0.0(5) . .
N2 C9 C14 C13 179.7(3) . .
C10 C9 C14 C15 -177.0(3) . .
N2 C9 C14 C15 2.7(5) . .
C12 C13 C14 C9 -0.9(6) . .
C12 C13 C14 C15 176.3(4) . .
C9 C14 C15 C21 -135.8(4) . .
C13 C14 C15 C21 47.2(5) . .
C9 C14 C15 C22 100.5(4) . .
C13 C14 C15 C22 -76.5(5) . .
C30 N4 C17 C35 -106.7(4) . .
Ni2 N4 C17 C35 116.7(3) . .
C30 N4 C17 C34 74.2(4) . .
Ni2 N4 C17 C34 -62.3(4) . .
C11 C10 C19 C24 -51.9(5) . .
C9 C10 C19 C24 129.7(4) . .
C11 C10 C19 C23 70.6(5) . .
C9 C10 C19 C23 -107.8(4) . .
C29 N3 C25 C26 0.1(6) . .
Ni2 N3 C25 C26 -173.3(3) . .
N3 C25 C26 C27 -1.0(6) . .
C25 C26 C27 C28 0.5(6) . .
C26 C27 C28 C29 0.9(7) . .
C25 N3 C29 C28 1.5(6) . .
Ni2 N3 C29 C28 175.3(3) . .
C25 N3 C29 C30 -179.5(3) . .
Ni2 N3 C29 C30 -5.6(4) . .
C27 C28 C29 N3 -2.0(6) . .
C27 C28 C29 C30 179.0(4) . .
C17 N4 C30 C29 -137.5(3) . .
Ni2 N4 C30 C29 2.9(4) . .
C17 N4 C30 C31 97.2(4) . .
Ni2 N4 C30 C31 -122.4(3) . .
N3 C29 C30 N4 1.6(5) . .
C28 C29 C30 N4 -179.3(4) . .
N3 C29 C30 C31 125.9(4) . .
C28 C29 C30 C31 -55.0(5) . .
C35 C17 C34 C40 0.2(6) . .
N4 C17 C34 C40 179.2(3) . .
C35 C17 C34 C41 -179.3(3) . .
N4 C17 C34 C41 -0.3(5) . .
C34 C17 C35 C38 0.6(6) . .
N4 C17 C35 C38 -178.4(3) . .
C34 C17 C35 C36 179.8(4) . .
N4 C17 C35 C36 0.8(6) . .
C38 C35 C36 C42 72.9(5) . .
C17 C35 C36 C42 -106.3(4) . .
C38 C35 C36 C37 -51.7(5) . .
C17 C35 C36 C37 129.1(4) . .
C17 C35 C38 C39 -0.7(6) . .
C36 C35 C38 C39 -179.9(4) . .
C35 C38 C39 C40 0.0(7) . .
C38 C39 C40 C34 0.9(7) . .
C17 C34 C40 C39 -1.0(6) . .
C41 C34 C40 C39 178.5(4) . .
C40 C34 C41 C32 -58.9(5) . .
C17 C34 C41 C32 120.6(4) . .
C40 C34 C41 C33 64.6(5) . .
C17 C34 C41 C33 -115.9(4) . .
